data_4129697
loop_
_publ_author_name
'Ma, Yunsheng'
'Matsuda, Ryotaro'
'Sato, Hiroshi'
'Hijikata, Yuh'
'Li, Liangchun'
'Kusaka, Shinpei'
'Foo, Mawlin'
'Xue, Fengfeng'
'Akiyama, George'
'Yuan, Rongxin'
'Kitagawa, Susumu'

_publ_section_title
;
 A Convenient Strategy for Designing a Soft Nanospace: An Atomic Exchange
 in a Ligand with Isostructural Frameworks.
;
_journal_issue 50
_journal_name_full 'Journal of the American Chemical Society'
_journal_page_first 15825
_journal_page_last 15832
_journal_paper_doi 10.1021/jacs.5b09666
_journal_volume 137
_journal_year 2015
_chemical_formula_moiety 'C22 H14 Fe N12'
_chemical_formula_sum 'C22 H14 Fe N12'
_chemical_formula_weight 502.30
_space_group_crystal_system trigonal
_space_group_IT_number 148
_space_group_name_Hall '-R 3'
_space_group_name_H-M_alt 'R -3 :H'
_atom_sites_solution_hydrogens geom
_audit_creation_method SHELXL-2014/7
_cell_angle_alpha 90
_cell_angle_beta 90
_cell_angle_gamma 120
_cell_formula_units_Z 9
_cell_length_a 27.897(4)
_cell_length_b 27.897(4)
_cell_length_c 8.6691(17)
_cell_measurement_reflns_used 6667
_cell_measurement_temperature 298(2)
_cell_measurement_theta_max 30.8755
_cell_measurement_theta_min 3.2403
_cell_volume 5842.8(16)
_computing_cell_refinement CrystalClear
_computing_data_collection 'CrystalClear (Rigaku, 2005)'
_computing_data_reduction CrystalClear
_computing_structure_refinement 'SHELXL-2014/7 (Sheldrick, 2014)'
_diffrn_ambient_temperature 298(2)
_diffrn_detector_area_resol_mean 28.5714
_diffrn_measured_fraction_theta_full 0.982
_diffrn_measured_fraction_theta_max 0.982
_diffrn_measurement_device_type 'Saturn724+ (4x4 bin mode)'
_diffrn_measurement_method dtprofit.ref
_diffrn_radiation_type MoK\a
_diffrn_radiation_wavelength 0.71073
_diffrn_reflns_av_R_equivalents 0.0294
_diffrn_reflns_av_unetI/netI 0.0178
_diffrn_reflns_Laue_measured_fraction_full 0.982
_diffrn_reflns_Laue_measured_fraction_max 0.982
_diffrn_reflns_limit_h_max 33
_diffrn_reflns_limit_h_min -26
_diffrn_reflns_limit_k_max 33
_diffrn_reflns_limit_k_min -33
_diffrn_reflns_limit_l_max 10
_diffrn_reflns_limit_l_min -10
_diffrn_reflns_number 12209
_diffrn_reflns_point_group_measured_fraction_full 0.982
_diffrn_reflns_point_group_measured_fraction_max 0.982
_diffrn_reflns_theta_full 24.994
_diffrn_reflns_theta_max 24.994
_diffrn_reflns_theta_min 3.240
_exptl_absorpt_coefficient_mu 0.614
_exptl_absorpt_correction_T_max 0.90
_exptl_absorpt_correction_T_min 0.78
_exptl_absorpt_correction_type multi-scan
_exptl_absorpt_process_details crystal-clear
_exptl_crystal_colour black
_exptl_crystal_density_diffrn 1.285
_exptl_crystal_description block
_exptl_crystal_F_000 2304
_exptl_crystal_size_max 0.400
_exptl_crystal_size_mid 0.170
_exptl_crystal_size_min 0.150
_refine_diff_density_max 1.054
_refine_diff_density_min -0.284
_refine_diff_density_rms 0.055
_refine_ls_extinction_method none
_refine_ls_goodness_of_fit_ref 1.092
_refine_ls_hydrogen_treatment constr
_refine_ls_matrix_type full
_refine_ls_number_parameters 160
_refine_ls_number_reflns 2254
_refine_ls_number_restraints 0
_refine_ls_restrained_S_all 1.092
_refine_ls_R_factor_all 0.0397
_refine_ls_R_factor_gt 0.0376
_refine_ls_shift/su_max 0.000
_refine_ls_shift/su_mean 0.000
_refine_ls_structure_factor_coef Fsqd
_refine_ls_weighting_details 'w=1/[\s^2^(Fo^2^)+(0.0538P)^2^+15.2501P] where P=(Fo^2^+2Fc^2^)/3'
_refine_ls_weighting_scheme calc
_refine_ls_wR_factor_gt 0.1052
_refine_ls_wR_factor_ref 0.1073
_reflns_Friedel_coverage 0.000
_reflns_number_gt 2124
_reflns_number_total 2254
_reflns_threshold_expression 'I > 2\s(I)'
_cod_data_source_file ja5b09666_si_002.cif
_cod_data_source_block 1414371
_cod_original_cell_volume 5843(2)
_cod_database_code 4129697
_shelx_shelxl_version_number 2014/7
_shelx_space_group_comment
;
The symmetry employed for this shelxl refinement is uniquely defined
by the following loop, which should always be used as a source of
symmetry information in preference to the above space-group names.
They are only intended as comments.
;
_shelx_estimated_absorpt_t_min 0.791
_shelx_estimated_absorpt_t_max 0.914

loop_
_space_group_symop_operation_xyz
'x, y, z'
'-y, x-y, z'
'-x+y, -x, z'
'x+2/3, y+1/3, z+1/3'
'-y+2/3, x-y+1/3, z+1/3'
'-x+y+2/3, -x+1/3, z+1/3'
'x+1/3, y+2/3, z+2/3'
'-y+1/3, x-y+2/3, z+2/3'
'-x+y+1/3, -x+2/3, z+2/3'
'-x, -y, -z'
'y, -x+y, -z'
'x-y, x, -z'
'-x+2/3, -y+1/3, -z+1/3'
'y+2/3, -x+y+1/3, -z+1/3'
'x-y+2/3, x+1/3, -z+1/3'
'-x+1/3, -y+2/3, -z+2/3'
'y+1/3, -x+y+2/3, -z+2/3'
'x-y+1/3, x+2/3, -z+2/3'

loop_
_atom_site_label
_atom_site_type_symbol
_atom_site_fract_x
_atom_site_fract_y
_atom_site_fract_z
_atom_site_U_iso_or_equiv
_atom_site_adp_type
_atom_site_occupancy
_atom_site_site_symmetry_order
_atom_site_calc_flag
_atom_site_refinement_flags_posn
_atom_site_refinement_flags_adp
_atom_site_refinement_flags_occupancy
Fe1 Fe 0.5000 1.0000 0.5000 0.02235(18) Uani 1 2 d S . P
N6 N 0.42180(7) 0.96128(7) 0.4273(2) 0.0258(4) Uani 1 1 d . . .
C7 C 0.31642(8) 0.91250(9) 0.2960(2) 0.0270(5) Uani 1 1 d . . .
C10 C 0.40329(9) 0.91720(9) 0.3331(2) 0.0286(5) Uani 1 1 d . . .
H10 H 0.4265 0.9030 0.3123 0.034 Uiso 1 1 calc R U .
C11 C 0.35205(9) 0.89239(9) 0.2664(3) 0.0306(5) Uani 1 1 d . . .
H11 H 0.3411 0.8621 0.2014 0.037 Uiso 1 1 calc R U .
C9 C 0.38620(9) 0.97912(10) 0.4606(3) 0.0315(5) Uani 1 1 d . . .
H9 H 0.3976 1.0087 0.5283 0.038 Uiso 1 1 calc R U .
C8 C 0.33391(9) 0.95570(10) 0.3996(3) 0.0321(5) Uani 1 1 d . . .
H8 H 0.3104 0.9688 0.4279 0.039 Uiso 1 1 calc R U .
N4 N 0.25755(7) 0.86545(7) 0.0762(2) 0.0260(4) Uani 1 1 d . . .
C6 C 0.26470(9) 0.89174(9) 0.2110(2) 0.0272(5) Uani 1 1 d . . .
N5 N 0.22297(7) 0.90069(8) 0.2514(2) 0.0320(4) Uani 1 1 d . . .
N3 N 0.20828(7) 0.85710(7) 0.0247(2) 0.0248(4) Uani 1 1 d . . .
C5 C 0.18904(8) 0.87771(9) 0.1306(2) 0.0272(5) Uani 1 1 d . . .
C1 C 0.13586(9) 0.87237(9) 0.0971(2) 0.0288(5) Uani 1 1 d . . .
C2 C 0.10633(10) 0.88760(11) 0.1930(3) 0.0396(6) Uani 1 1 d . . .
H2 H 0.1212 0.9027 0.2888 0.048 Uiso 1 1 calc R U .
N1 N 0.11606(7) 0.84947(7) -0.0436(2) 0.0272(4) Uani 1 1 d . . .
N2 N 0.05731(9) 0.88160(10) 0.1542(3) 0.0483(6) Uani 1 1 d . . .
C4 C 0.06631(9) 0.84244(10) -0.0818(3) 0.0360(5) Uani 1 1 d . . .
H4 H 0.0506 0.8266 -0.1762 0.043 Uiso 1 1 calc R U .
C3 C 0.03810(10) 0.85842(13) 0.0170(3) 0.0473(7) Uani 1 1 d . . .
H3 H 0.0037 0.8527 -0.0139 0.057 Uiso 1 1 calc R U .

loop_
_atom_site_aniso_label
_atom_site_aniso_U_11
_atom_site_aniso_U_22
_atom_site_aniso_U_33
_atom_site_aniso_U_23
_atom_site_aniso_U_13
_atom_site_aniso_U_12
Fe1 0.0219(2) 0.0263(3) 0.0222(3) -0.00791(15) -0.00454(15) 0.01455(18)
N6 0.0248(9) 0.0288(9) 0.0248(9) -0.0053(7) -0.0045(7) 0.0142(7)
C7 0.0250(10) 0.0279(10) 0.0244(10) 0.0014(8) -0.0031(8) 0.0105(9)
C10 0.0272(11) 0.0295(11) 0.0312(11) -0.0064(9) -0.0037(9) 0.0157(9)
C11 0.0295(11) 0.0280(11) 0.0308(11) -0.0084(9) -0.0063(9) 0.0117(9)
C9 0.0304(11) 0.0382(12) 0.0305(11) -0.0123(9) -0.0085(9) 0.0208(10)
C8 0.0297(11) 0.0405(13) 0.0321(11) -0.0078(10) -0.0065(9) 0.0220(10)
N4 0.0224(9) 0.0261(9) 0.0259(9) 0.0030(7) -0.0056(7) 0.0095(7)
C6 0.0252(10) 0.0263(10) 0.0254(11) 0.0020(8) -0.0045(8) 0.0095(9)
N5 0.0266(9) 0.0375(10) 0.0291(9) -0.0032(8) -0.0063(7) 0.0139(8)
N3 0.0216(8) 0.0232(8) 0.0255(9) 0.0046(7) -0.0037(7) 0.0081(7)
C5 0.0240(10) 0.0277(10) 0.0253(10) 0.0037(8) -0.0022(8) 0.0095(9)
C1 0.0244(10) 0.0287(11) 0.0281(11) 0.0036(8) -0.0014(8) 0.0095(9)
C2 0.0356(13) 0.0502(14) 0.0328(12) -0.0044(11) -0.0025(10) 0.0213(11)
N1 0.0237(9) 0.0269(9) 0.0273(9) 0.0060(7) -0.0022(7) 0.0099(7)
N2 0.0380(12) 0.0677(15) 0.0459(13) -0.0069(11) 0.0000(10) 0.0315(11)
C4 0.0267(11) 0.0475(14) 0.0335(12) 0.0006(10) -0.0052(9) 0.0184(10)
C3 0.0305(12) 0.0690(18) 0.0477(15) -0.0044(13) -0.0050(11) 0.0290(13)

loop_
_atom_type_symbol
_atom_type_description
_atom_type_scat_dispersion_real
_atom_type_scat_dispersion_imag
_atom_type_scat_source
C C 0.0033 0.0016 'International Tables Vol C Tables 4.2.6.8 and 6.1.1.4'
H H 0.0000 0.0000 'International Tables Vol C Tables 4.2.6.8 and 6.1.1.4'
N N 0.0061 0.0033 'International Tables Vol C Tables 4.2.6.8 and 6.1.1.4'
Fe Fe 0.3463 0.8444 'International Tables Vol C Tables 4.2.6.8 and 6.1.1.4'

loop_
_geom_angle_atom_site_label_1
_geom_angle_atom_site_label_2
_geom_angle_atom_site_label_3
_geom_angle
_geom_angle_site_symmetry_1
_geom_angle_site_symmetry_3
N3 Fe1 N3 180.0 14_455 8_665
N3 Fe1 N6 89.30(7) 14_455 10_676
N3 Fe1 N6 90.70(7) 8_665 10_676
N3 Fe1 N6 90.71(7) 14_455 .
N3 Fe1 N6 89.29(7) 8_665 .
N6 Fe1 N6 180.0 10_676 .
N3 Fe1 N1 80.54(7) 14_455 14_455
N3 Fe1 N1 99.46(7) 8_665 14_455
N6 Fe1 N1 89.33(7) 10_676 14_455
N6 Fe1 N1 90.67(7) . 14_455
N3 Fe1 N1 99.46(7) 14_455 8_665
N3 Fe1 N1 80.54(7) 8_665 8_665
N6 Fe1 N1 90.67(7) 10_676 8_665
N6 Fe1 N1 89.33(7) . 8_665
N1 Fe1 N1 180.0 14_455 8_665
C10 N6 C9 116.82(18) . .
C10 N6 Fe1 120.25(14) . .
C9 N6 Fe1 122.81(14) . .
C8 C7 C11 117.43(19) . .
C8 C7 C6 121.52(19) . .
C11 C7 C6 120.86(19) . .
N6 C10 C11 123.1(2) . .
N6 C10 H10 118.5 . .
C11 C10 H10 118.5 . .
C10 C11 C7 119.8(2) . .
C10 C11 H11 120.1 . .
C7 C11 H11 120.1 . .
N6 C9 C8 123.1(2) . .
N6 C9 H9 118.4 . .
C8 C9 H9 118.4 . .
C9 C8 C7 119.6(2) . .
C9 C8 H8 120.2 . .
C7 C8 H8 120.2 . .
C6 N4 N3 104.07(17) . .
N4 C6 N5 114.83(18) . .
N4 C6 C7 120.31(19) . .
N5 C6 C7 124.63(19) . .
C5 N5 C6 100.18(18) . .
C5 N3 N4 107.03(17) . .
C5 N3 Fe1 115.82(14) . 6_464
N4 N3 Fe1 136.47(14) . 6_464
N3 C5 N5 113.88(19) . .
N3 C5 C1 115.60(18) . .
N5 C5 C1 130.5(2) . .
N1 C1 C2 121.4(2) . .
N1 C1 C5 112.57(19) . .
C2 C1 C5 126.0(2) . .
N2 C2 C1 122.8(2) . .
N2 C2 H2 118.6 . .
C1 C2 H2 118.6 . .
C4 N1 C1 115.93(19) . .
C4 N1 Fe1 129.24(16) . 6_464
C1 N1 Fe1 114.80(14) . 6_464
C3 N2 C2 115.1(2) . .
N1 C4 C3 121.0(2) . .
N1 C4 H4 119.5 . .
C3 C4 H4 119.5 . .
N2 C3 C4 123.7(2) . .
N2 C3 H3 118.1 . .
C4 C3 H3 118.1 . .

loop_
_geom_bond_atom_site_label_1
_geom_bond_atom_site_label_2
_geom_bond_distance
_geom_bond_site_symmetry_2
Fe1 N3 1.9414(17) 14_455
Fe1 N3 1.9414(17) 8_665
Fe1 N6 1.9916(17) 10_676
Fe1 N6 1.9917(17) .
Fe1 N1 1.9924(18) 14_455
Fe1 N1 1.9924(18) 8_665
N6 C10 1.346(3) .
N6 C9 1.346(3) .
C7 C8 1.382(3) .
C7 C11 1.388(3) .
C7 C6 1.457(3) .
C10 C11 1.366(3) .
C10 H10 0.9300 .
C11 H11 0.9300 .
C9 C8 1.372(3) .
C9 H9 0.9300 .
C8 H8 0.9300 .
N4 C6 1.341(3) .
N4 N3 1.350(2) .
C6 N5 1.353(3) .
N5 C5 1.340(3) .
N3 C5 1.331(3) .
N3 Fe1 1.9414(17) 6_464
C5 C1 1.444(3) .
C1 N1 1.359(3) .
C1 C2 1.378(3) .
C2 N2 1.335(3) .
C2 H2 0.9300 .
N1 C4 1.342(3) .
N1 Fe1 1.9922(18) 6_464
N2 C3 1.332(4) .
C4 C3 1.379(4) .
C4 H4 0.9300 .
C3 H3 0.9300 .
